data_7214046
loop_
_publ_author_name
'Han, Bao-Xia'
'Wang, Chuan-Zeng'
'Chen, Kai'
'Xiao, Xin'
'Tao, Zhu'
'Xue, Sai-Feng'
'Zhang, Yun-Qian'
'Zhu, Qian-Jiang'

_publ_section_title
;
 Coordination and supramolecular assemblies of K+/Ln3+ to
 perhydroxycucurbit[5]uril in the presence of [PMo12O40]3&#x2212;:
 potential application in isolation of light lanthanides
;
_journal_issue 9
_journal_name_full CrystEngComm
_journal_page_first 1615
_journal_paper_doi 10.1039/c3ce42063a
_journal_volume 16
_journal_year 2014
_chemical_formula_moiety 'C30 H36 N20 O232 K2, P Mo12 O40, H3 O, 11(H2 O)'
_chemical_formula_sum 'C30 H61 K2 Mo12 N20 O75 P'
_chemical_formula_weight 3162.44
_chemical_name_systematic
;
 ?
;
_space_group_IT_number 15
_symmetry_cell_setting monoclinic
_symmetry_space_group_name_Hall '-C 2yc'
_symmetry_space_group_name_H-M 'C 1 2/c 1'
_atom_sites_solution_hydrogens geom
_atom_sites_solution_primary direct
_atom_sites_solution_secondary difmap
_audit_creation_method SHELXL-97
_cell_angle_alpha 90.00
_cell_angle_beta 98.924(4)
_cell_angle_gamma 90.00
_cell_formula_units_Z 4
_cell_length_a 16.622(2)
_cell_length_b 14.5029(19)
_cell_length_c 33.980(5)
_cell_measurement_temperature 223(2)
_cell_volume 8092.3(19)
_computing_structure_refinement 'SHELXL-97 (Sheldrick, 1997)'
_diffrn_ambient_temperature 223(2)
_diffrn_measured_fraction_theta_full 0.994
_diffrn_measured_fraction_theta_max 0.994
_diffrn_measurement_device_type 'Bruker Smart Apex2 CCD Detector'
_diffrn_measurement_method '\f and \w scan'
_diffrn_radiation_monochromator graphite
_diffrn_radiation_source 'fine-focus sealed tube'
_diffrn_radiation_type MoK\a
_diffrn_radiation_wavelength 0.71073
_diffrn_reflns_av_R_equivalents 0.0512
_diffrn_reflns_av_sigmaI/netI 0.0413
_diffrn_reflns_limit_h_max 19
_diffrn_reflns_limit_h_min -19
_diffrn_reflns_limit_k_max 17
_diffrn_reflns_limit_k_min -17
_diffrn_reflns_limit_l_max 40
_diffrn_reflns_limit_l_min -40
_diffrn_reflns_number 35124
_diffrn_reflns_theta_full 25.10
_diffrn_reflns_theta_max 25.10
_diffrn_reflns_theta_min 1.87
_exptl_absorpt_coefficient_mu 2.062
_exptl_absorpt_correction_T_max 0.6266
_exptl_absorpt_correction_T_min 0.5582
_exptl_absorpt_correction_type multi-scan
_exptl_absorpt_process_details 'SADABS (Bruker, 2008)'
_exptl_crystal_colour colorless
_exptl_crystal_density_diffrn 2.596
_exptl_crystal_density_method 'not measured'
_exptl_crystal_description prism
_exptl_crystal_F_000 6152
_exptl_crystal_size_max 0.32
_exptl_crystal_size_mid 0.27
_exptl_crystal_size_min 0.25
_platon_squeeze_details
;
;
_refine_diff_density_max 2.749
_refine_diff_density_min -1.942
_refine_diff_density_rms 0.172
_refine_ls_extinction_method none
_refine_ls_goodness_of_fit_ref 1.094
_refine_ls_hydrogen_treatment constr
_refine_ls_matrix_type full
_refine_ls_number_parameters 606
_refine_ls_number_reflns 7157
_refine_ls_number_restraints 0
_refine_ls_restrained_S_all 1.094
_refine_ls_R_factor_all 0.0561
_refine_ls_R_factor_gt 0.0489
_refine_ls_shift/su_max 0.001
_refine_ls_shift/su_mean 0.000
_refine_ls_structure_factor_coef Fsqd
_refine_ls_weighting_details 'calc w=1/[\s^2^(Fo^2^)+(0.0637P)^2^+157.9754P] where P=(Fo^2^+2Fc^2^)/3'
_refine_ls_weighting_scheme calc
_refine_ls_wR_factor_gt 0.1439
_refine_ls_wR_factor_ref 0.1482
_reflns_number_gt 6115
_reflns_number_total 7157
_reflns_threshold_expression >2sigma(I)
_cod_data_source_file c3ce42063a.txt
_cod_data_source_block p13
_cod_original_cell_volume 8092.2(18)
_cod_original_sg_symbol_H-M 'C 2/c'
_cod_database_code 7214046

loop_
_symmetry_equiv_pos_as_xyz
'x, y, z'
'-x, y, -z+1/2'
'x+1/2, y+1/2, z'
'-x+1/2, y+1/2, -z+1/2'
'-x, -y, -z'
'x, -y, z-1/2'
'-x+1/2, -y+1/2, -z'
'x+1/2, -y+1/2, z-1/2'

loop_
_atom_site_label
_atom_site_type_symbol
_atom_site_fract_x
_atom_site_fract_y
_atom_site_fract_z
_atom_site_U_iso_or_equiv
_atom_site_adp_type
_atom_site_occupancy
_atom_site_symmetry_multiplicity
_atom_site_calc_flag
_atom_site_refinement_flags
O1W O 1.0000 0.4453(11) 0.7500 0.27(2) Uani 1 2 d S
O2W O 0.7370(10) 0.0808(13) 0.6526(4) 0.172(7) Uani 1 1 d .
O3W O 0.6992(10) 0.4355(11) 0.7976(6) 0.170(7) Uani 1 1 d .
K1 K 0.8290(3) 0.4368(4) 0.78439(15) 0.1276(15) Uani 1 1 d .
O11 O 1.2642(4) 0.1604(5) 0.9689(2) 0.0556(19) Uani 1 1 d .
O12 O 1.1453(4) 0.2462(4) 1.0989(2) 0.0516(18) Uani 1 1 d .
O13 O 1.1321(4) -0.1040(4) 0.87752(19) 0.0452(16) Uani 1 1 d .
O14 O 0.8675(4) 0.0979(5) 0.85661(19) 0.0538(19) Uani 1 1 d .
O15 O 0.9884(5) 0.3475(4) 0.9606(2) 0.060(2) Uani 1 1 d .
O16 O 0.7221(4) 0.1712(5) 0.9763(2) 0.0542(19) Uani 1 1 d .
O17 O 0.9937(5) 0.1571(5) 1.0854(3) 0.083(3) Uani 1 1 d .
O18 O 0.7776(8) -0.0003(5) 0.9943(2) 0.095(4) Uani 1 1 d .
O19 O 0.9590(4) 0.1787(6) 0.9214(2) 0.061(2) Uani 1 1 d .
O20 O 1.1017(4) 0.2034(7) 0.96250(19) 0.069(2) Uani 1 1 d .
O21 O 1.0384(4) 0.2438(7) 1.02683(19) 0.070(3) Uani 1 1 d .
O22 O 1.1745(4) 0.1498(6) 1.0333(2) 0.067(2) Uani 1 1 d .
O23 O 1.1498(7) 0.0401(5) 0.9335(2) 0.094(4) Uani 1 1 d .
O24 O 1.1285(5) 0.0589(5) 1.0957(3) 0.079(3) Uani 1 1 d .
O25 O 0.8891(4) 0.2175(6) 0.9833(2) 0.068(2) Uani 1 1 d .
O26 O 1.0088(5) 0.0178(5) 0.8913(3) 0.082(3) Uani 1 1 d .
O27 O 0.8253(5) 0.0912(6) 0.9323(2) 0.073(3) Uani 1 1 d .
O28 O 1.1575(7) -0.1317(5) 0.9580(2) 0.089(3) Uani 1 1 d .
O29 O 1.0201(6) 0.0294(7) 1.0446(3) 0.022(2) Uani 0.50 1 d P
O30 O 1.0442(6) 0.0918(7) 1.0024(3) 0.025(2) Uani 0.50 1 d P
O31 O 1.0851(6) -0.0133(7) 0.9848(3) 0.025(2) Uani 0.50 1 d P
O32 O 1.0458(6) -0.0744(7) 1.0245(3) 0.026(2) Uani 0.50 1 d P
P1 P 1.0000 0.0000 1.0000 0.0217(5) Uani 1 2 d S
Mo1 Mo 1.10299(4) 0.16510(5) 1.06772(2) 0.02999(19) Uani 1 1 d .
Mo2 Mo 0.99205(4) 0.23808(4) 0.97422(2) 0.02770(18) Uani 1 1 d .
Mo3 Mo 0.91353(4) 0.06920(5) 0.90175(2) 0.02900(18) Uani 1 1 d .
Mo4 Mo 0.80899(4) 0.11608(5) 0.98413(2) 0.03251(19) Uani 1 1 d .
Mo5 Mo 1.08980(5) -0.07531(5) 0.91686(2) 0.0356(2) Uani 1 1 d .
Mo6 Mo 1.17759(5) 0.11354(5) 0.97697(2) 0.0357(2) Uani 1 1 d .
C1 C 0.8381(5) 0.2588(6) 0.7210(3) 0.036(2) Uani 1 1 d .
C2 C 0.8976(5) 0.2328(6) 0.6632(3) 0.038(2) Uani 1 1 d .
C3 C 0.9383(5) 0.1669(6) 0.6980(3) 0.038(2) Uani 1 1 d .
C4 C 0.9121(5) 0.1482(6) 0.7694(3) 0.039(2) Uani 1 1 d .
H4A H 0.9276 0.0836 0.7665 0.047 Uiso 1 1 calc R
H4B H 0.8622 0.1488 0.7815 0.047 Uiso 1 1 calc R
C5 C 0.9622(5) 0.2601(6) 0.8230(3) 0.037(2) Uani 1 1 d .
C6 C 1.0395(5) 0.3532(6) 0.8778(3) 0.038(2) Uani 1 1 d .
H6A H 0.9878 0.3560 0.8882 0.045 Uiso 1 1 calc R
H6B H 1.0817 0.3337 0.8996 0.045 Uiso 1 1 calc R
C7 C 1.2174(5) 0.3513(6) 0.8387(3) 0.038(2) Uani 1 1 d .
H7A H 1.2671 0.3503 0.8264 0.046 Uiso 1 1 calc R
H7B H 1.2321 0.3312 0.8664 0.046 Uiso 1 1 calc R
C8 C 0.9996(5) 0.5115(6) 0.8542(3) 0.0355(19) Uani 1 1 d .
C9 C 1.1400(5) 0.4802(7) 0.8674(2) 0.036(2) Uani 1 1 d .
C10 C 1.1257(5) 0.5856(6) 0.8544(3) 0.0356(19) Uani 1 1 d .
C11 C 1.2040(5) 0.5113(6) 0.8113(3) 0.038(2) Uani 1 1 d .
C12 C 0.9936(5) 0.6777(6) 0.8376(2) 0.0316(18) Uani 1 1 d .
H12A H 1.0271 0.7288 0.8499 0.038 Uiso 1 1 calc R
H12B H 0.9435 0.6762 0.8495 0.038 Uiso 1 1 calc R
C13 C 1.1695(5) 0.6768(6) 0.7971(3) 0.038(2) Uani 1 1 d .
H13A H 1.2187 0.6757 0.7845 0.045 Uiso 1 1 calc R
H13B H 1.1740 0.7293 0.8155 0.045 Uiso 1 1 calc R
C14 C 0.8998(5) 0.6676(6) 0.7727(3) 0.0339(19) Uani 1 1 d .
C15 C 1.0258(5) 0.7403(5) 0.7717(3) 0.0320(18) Uani 1 1 d .
N1 N 0.8404(4) 0.2858(5) 0.6821(2) 0.0370(16) Uani 1 1 d .
N2 N 0.8952(4) 0.1893(5) 0.7307(2) 0.0363(16) Uani 1 1 d .
N3 N 0.9771(4) 0.1947(5) 0.7964(2) 0.0401(17) Uani 1 1 d .
N4 N 1.0593(4) 0.4450(5) 0.8647(2) 0.0353(16) Uani 1 1 d .
N5 N 1.0374(4) 0.5921(5) 0.8467(2) 0.0320(15) Uani 1 1 d .
N6 N 1.1877(4) 0.4459(5) 0.8384(2) 0.0376(17) Uani 1 1 d .
N7 N 1.1664(4) 0.5923(5) 0.8199(2) 0.0352(16) Uani 1 1 d .
N8 N 0.9728(4) 0.6946(5) 0.7951(2) 0.0323(15) Uani 1 1 d .
N9 N 0.9012(4) 0.6909(5) 0.7338(2) 0.0339(16) Uani 1 1 d .
N10 N 0.9673(4) 0.2841(5) 0.6540(2) 0.0364(16) Uani 1 1 d .
O1 O 0.7932(4) 0.2902(4) 0.74244(18) 0.0398(14) Uani 1 1 d .
O2 O 0.8938(4) 0.2923(4) 0.8255(2) 0.0425(15) Uani 1 1 d .
O3 O 0.9271(3) 0.5000(5) 0.8526(2) 0.0476(17) Uani 1 1 d .
O4 O 0.8438(4) 0.6299(5) 0.78556(19) 0.0420(15) Uani 1 1 d .
O5 O 1.2449(4) 0.5002(4) 0.78543(18) 0.0415(15) Uani 1 1 d .
O6 O 0.8581(4) 0.1898(5) 0.6293(2) 0.0551(19) Uani 1 1 d .
H6 H 0.8226 0.1547 0.6354 0.083 Uiso 1 1 calc R
O7 O 0.9315(4) 0.0737(4) 0.6895(2) 0.0529(18) Uani 1 1 d .
H7 H 0.9494 0.0630 0.6685 0.079 Uiso 1 1 calc R
O8 O 1.1801(4) 0.4662(5) 0.90618(19) 0.0505(17) Uani 1 1 d .
H8 H 1.2272 0.4865 0.9082 0.076 Uiso 1 1 calc R
O9 O 1.1579(4) 0.6505(5) 0.8829(2) 0.0500(17) Uani 1 1 d .
H9 H 1.1341 0.6467 0.9026 0.075 Uiso 1 1 calc R
O10 O 1.0485(4) 0.8274(4) 0.78704(19) 0.0404(14) Uani 1 1 d .
H10 H 1.0291 0.8675 0.7709 0.061 Uiso 1 1 calc R

loop_
_atom_site_aniso_label
_atom_site_aniso_U_11
_atom_site_aniso_U_22
_atom_site_aniso_U_33
_atom_site_aniso_U_23
_atom_site_aniso_U_13
_atom_site_aniso_U_12
O1W 0.63(6) 0.057(9) 0.068(11) 0.000 -0.14(2) 0.000
O2W 0.170(14) 0.249(19) 0.102(10) -0.083(11) 0.040(9) -0.079(13)
O3W 0.137(12) 0.129(12) 0.27(2) -0.017(12) 0.106(13) -0.035(9)
K1 0.109(3) 0.132(4) 0.135(4) 0.005(3) -0.001(3) -0.010(3)
O11 0.042(4) 0.069(5) 0.061(5) 0.012(4) 0.024(3) -0.008(3)
O12 0.057(4) 0.039(4) 0.052(4) -0.019(3) -0.015(3) 0.007(3)
O13 0.053(4) 0.047(4) 0.040(4) -0.002(3) 0.023(3) 0.008(3)
O14 0.064(4) 0.066(5) 0.026(3) 0.014(3) -0.007(3) -0.021(4)
O15 0.119(7) 0.028(3) 0.039(4) 0.004(3) 0.032(4) 0.005(4)
O16 0.038(4) 0.048(4) 0.075(5) -0.027(4) 0.005(3) 0.009(3)
O17 0.048(4) 0.040(4) 0.175(10) 0.043(5) 0.059(5) 0.019(3)
O18 0.210(12) 0.025(4) 0.038(4) 0.000(3) -0.023(6) -0.011(5)
O19 0.046(4) 0.086(5) 0.056(4) -0.042(4) 0.028(3) -0.024(4)
O20 0.048(4) 0.135(8) 0.026(4) -0.009(4) 0.007(3) 0.036(5)
O21 0.049(4) 0.138(8) 0.022(3) 0.005(4) 0.004(3) 0.043(5)
O22 0.054(4) 0.114(7) 0.033(4) -0.003(4) 0.008(3) 0.042(4)
O23 0.189(11) 0.029(4) 0.043(4) 0.006(3) -0.044(5) -0.017(5)
O24 0.048(4) 0.034(4) 0.166(9) 0.037(5) 0.052(5) 0.012(3)
O25 0.056(4) 0.101(6) 0.056(5) -0.050(4) 0.033(4) -0.040(4)
O26 0.048(4) 0.034(4) 0.176(10) 0.032(5) 0.053(5) 0.011(3)
O27 0.058(5) 0.108(7) 0.063(5) -0.060(5) 0.042(4) -0.049(4)
O28 0.192(10) 0.029(4) 0.029(4) 0.000(3) -0.032(5) -0.021(5)
O29 0.025(5) 0.025(5) 0.017(5) -0.003(4) 0.004(4) -0.005(4)
O30 0.033(6) 0.020(5) 0.022(5) 0.000(4) 0.006(4) 0.003(4)
O31 0.030(5) 0.026(5) 0.021(5) -0.002(4) 0.009(4) -0.009(4)
O32 0.033(6) 0.024(5) 0.019(5) 0.003(4) 0.004(4) 0.000(4)
P1 0.0286(14) 0.0202(13) 0.0170(13) -0.0015(10) 0.0056(11) -0.0008(10)
Mo1 0.0307(4) 0.0268(4) 0.0321(4) -0.0081(3) 0.0037(3) -0.0034(3)
Mo2 0.0375(4) 0.0211(3) 0.0251(4) 0.0015(3) 0.0066(3) 0.0002(3)
Mo3 0.0336(4) 0.0322(4) 0.0210(4) 0.0038(3) 0.0039(3) 0.0022(3)
Mo4 0.0350(4) 0.0300(4) 0.0304(4) -0.0052(3) -0.0013(3) 0.0072(3)
Mo5 0.0537(5) 0.0300(4) 0.0273(4) -0.0025(3) 0.0200(3) 0.0019(3)
Mo6 0.0393(4) 0.0365(4) 0.0324(4) -0.0007(3) 0.0090(3) -0.0150(3)
C1 0.035(4) 0.035(5) 0.038(5) -0.006(4) 0.006(4) -0.015(4)
C2 0.039(5) 0.045(5) 0.031(5) -0.011(4) 0.013(4) -0.010(4)
C3 0.035(4) 0.038(5) 0.043(5) -0.012(4) 0.016(4) -0.006(4)
C4 0.034(5) 0.036(5) 0.052(6) 0.005(4) 0.022(4) -0.003(4)
C5 0.036(5) 0.034(4) 0.041(5) 0.011(4) 0.012(4) 0.000(4)
C6 0.036(4) 0.050(5) 0.028(5) 0.010(4) 0.008(4) 0.012(4)
C7 0.023(4) 0.053(5) 0.038(5) 0.000(4) -0.001(4) 0.010(4)
C8 0.038(5) 0.038(5) 0.030(5) 0.004(4) 0.003(4) 0.010(4)
C9 0.026(4) 0.060(6) 0.021(4) -0.004(4) 0.000(3) 0.006(4)
C10 0.026(4) 0.051(5) 0.028(4) -0.008(4) -0.001(3) 0.000(4)
C11 0.028(4) 0.050(5) 0.033(5) -0.001(4) -0.004(4) -0.001(4)
C12 0.031(4) 0.035(4) 0.030(4) -0.007(3) 0.011(3) 0.007(3)
C13 0.028(4) 0.041(5) 0.044(5) -0.002(4) 0.003(4) -0.008(4)
C14 0.030(4) 0.031(4) 0.042(5) -0.002(4) 0.009(4) 0.008(3)
C15 0.033(4) 0.026(4) 0.037(5) 0.001(3) 0.007(4) -0.001(3)
N1 0.036(4) 0.043(4) 0.033(4) -0.001(3) 0.011(3) -0.003(3)
N2 0.040(4) 0.034(4) 0.038(4) -0.002(3) 0.018(3) 0.000(3)
N3 0.037(4) 0.040(4) 0.048(5) 0.003(4) 0.020(3) 0.005(3)
N4 0.034(4) 0.042(4) 0.029(4) 0.006(3) 0.004(3) 0.002(3)
N5 0.028(3) 0.037(4) 0.031(4) 0.001(3) 0.004(3) 0.003(3)
N6 0.037(4) 0.042(4) 0.035(4) 0.000(3) 0.010(3) 0.005(3)
N7 0.033(4) 0.039(4) 0.034(4) -0.003(3) 0.004(3) 0.004(3)
N8 0.030(3) 0.030(4) 0.037(4) -0.001(3) 0.007(3) 0.001(3)
N9 0.028(4) 0.041(4) 0.034(4) 0.004(3) 0.011(3) 0.001(3)
N10 0.034(4) 0.040(4) 0.038(4) -0.003(3) 0.013(3) -0.007(3)
O1 0.039(3) 0.045(4) 0.039(3) -0.003(3) 0.019(3) 0.003(3)
O2 0.038(3) 0.041(3) 0.052(4) 0.004(3) 0.019(3) 0.007(3)
O3 0.024(3) 0.053(4) 0.067(5) 0.015(3) 0.013(3) 0.005(3)
O4 0.031(3) 0.055(4) 0.041(4) 0.006(3) 0.008(3) -0.001(3)
O5 0.043(3) 0.053(4) 0.031(3) -0.006(3) 0.016(3) 0.004(3)
O6 0.056(4) 0.062(4) 0.048(4) -0.024(3) 0.012(3) -0.023(4)
O7 0.064(4) 0.035(3) 0.065(5) -0.013(3) 0.028(4) -0.008(3)
O8 0.041(4) 0.076(5) 0.033(4) 0.006(3) 0.001(3) 0.002(3)
O9 0.047(4) 0.058(4) 0.043(4) -0.016(3) 0.000(3) -0.003(3)
O10 0.045(3) 0.030(3) 0.045(4) -0.006(3) 0.002(3) -0.005(3)

loop_
_atom_type_symbol
_atom_type_description
_atom_type_scat_dispersion_real
_atom_type_scat_dispersion_imag
_atom_type_scat_source
C C 0.0033 0.0016 'International Tables Vol C Tables 4.2.6.8 and 6.1.1.4'
H H 0.0000 0.0000 'International Tables Vol C Tables 4.2.6.8 and 6.1.1.4'
N N 0.0061 0.0033 'International Tables Vol C Tables 4.2.6.8 and 6.1.1.4'
O O 0.0106 0.0060 'International Tables Vol C Tables 4.2.6.8 and 6.1.1.4'
P P 0.1023 0.0942 'International Tables Vol C Tables 4.2.6.8 and 6.1.1.4'
Mo Mo -1.6832 0.6857 'International Tables Vol C Tables 4.2.6.8 and 6.1.1.4'
K K 0.2009 0.2494 'International Tables Vol C Tables 4.2.6.8 and 6.1.1.4'

loop_
_geom_angle_atom_site_label_1
_geom_angle_atom_site_label_2
_geom_angle_atom_site_label_3
_geom_angle
_geom_angle_site_symmetry_1
_geom_angle_site_symmetry_3
K1 O1W K1 175.6(6) 2_756 .
O3W K1 O1 87.6(5) . .
O3W K1 O2 102.1(5) . .
O1 K1 O2 71.3(2) . .
O3W K1 O5 81.9(6) . 2_756
O1 K1 O5 75.9(2) . 2_756
O2 K1 O5 146.7(3) . 2_756
O3W K1 O3 106.9(6) . .
O1 K1 O3 142.2(3) . .
O2 K1 O3 71.5(2) . .
O5 K1 O3 139.5(3) 2_756 .
O3W K1 O4 95.1(5) . .
O1 K1 O4 147.3(3) . .
O2 K1 O4 138.8(3) . .
O5 K1 O4 72.3(2) 2_756 .
O3 K1 O4 67.7(2) . .
O3W K1 O1W 170.3(6) . .
O1 K1 O1W 88.4(3) . .
O2 K1 O1W 85.0(3) . .
O5 K1 O1W 88.5(2) 2_756 .
O3 K1 O1W 81.6(2) . .
O4 K1 O1W 83.5(3) . .
O3W K1 O2W 57.0(6) . 4_656
O1 K1 O2W 144.1(4) . 4_656
O2 K1 O2W 107.9(3) . 4_656
O5 K1 O2W 101.9(3) 2_756 4_656
O3 K1 O2W 57.3(3) . 4_656
O4 K1 O2W 52.9(3) . 4_656
O1W K1 O2W 127.5(5) . 4_656
O3W K1 C1 105.0(5) . .
O1 K1 C1 17.64(19) . .
O2 K1 C1 71.2(2) . .
O5 K1 C1 75.9(2) 2_756 .
O3 K1 C1 134.9(3) . .
O4 K1 C1 139.2(3) . .
O1W K1 C1 70.8(3) . .
O2W K1 C1 161.7(4) 4_656 .
O3W K1 C11 100.1(6) . 2_756
O1 K1 C11 75.1(2) . 2_756
O2 K1 C11 138.5(3) . 2_756
O5 K1 C11 18.33(19) 2_756 2_756
O3 K1 C11 133.0(3) . 2_756
O4 K1 C11 72.4(2) . 2_756
O1W K1 C11 70.3(2) . 2_756
O2W K1 C11 113.6(3) 4_656 2_756
C1 K1 C11 69.4(2) . 2_756
O3W K1 C5 118.9(5) . .
O1 K1 C5 71.4(2) . .
O2 K1 C5 17.07(19) . .
O5 K1 C5 139.8(3) 2_756 .
O3 K1 C5 71.0(2) . .
O4 K1 C5 132.4(2) . .
O1W K1 C5 67.9(3) . .
O2W K1 C5 118.3(3) 4_656 .
C1 K1 C5 65.9(2) . .
C11 K1 C5 126.2(3) 2_756 .
Mo5 O17 Mo1 138.4(5) 5_757 .
Mo4 O18 Mo6 139.6(6) . 5_757
Mo3 O19 Mo2 137.9(5) . .
Mo6 O20 Mo2 137.9(5) . .
Mo2 O21 Mo1 139.2(5) . .
Mo1 O22 Mo6 140.6(5) . .
Mo6 O23 Mo5 141.0(6) . .
Mo1 O24 Mo3 139.0(6) . 5_757
Mo2 O25 Mo4 141.0(5) . .
Mo3 O26 Mo5 137.1(5) . .
Mo4 O27 Mo3 140.2(5) . .
Mo5 O28 Mo4 138.6(5) . 5_757
P1 O29 O32 53.7(4) . .
P1 O29 O30 53.2(4) . .
O32 O29 O30 91.3(6) . .
P1 O29 Mo3 124.7(5) . 5_757
O32 O29 Mo3 71.1(5) . 5_757
O30 O29 Mo3 139.6(6) . 5_757
P1 O29 Mo1 123.6(5) . .
O32 O29 Mo1 131.3(6) . .
O30 O29 Mo1 70.6(5) . .
Mo3 O29 Mo1 93.7(3) 5_757 .
P1 O29 Mo5 121.2(5) . 5_757
O32 O29 Mo5 133.1(6) . 5_757
O30 O29 Mo5 123.8(6) . 5_757
Mo3 O29 Mo5 92.7(3) 5_757 5_757
Mo1 O29 Mo5 92.2(3) . 5_757
P1 O30 O32 56.3(5) . 5_757
P1 O30 O29 55.6(5) . .
O32 O30 O29 94.0(7) 5_757 .
P1 O30 O31 56.4(4) . .
O32 O30 O31 92.5(7) 5_757 .
O29 O30 O31 89.0(6) . .
P1 O30 Mo2 127.2(6) . .
O32 O30 Mo2 71.2(5) 5_757 .
O29 O30 Mo2 130.2(6) . .
O31 O30 Mo2 137.2(6) . .
P1 O30 Mo1 122.5(5) . .
O32 O30 Mo1 138.5(7) 5_757 .
O29 O30 Mo1 67.2(4) . .
O31 O30 Mo1 122.2(6) . .
Mo2 O30 Mo1 92.6(3) . .
P1 O31 O30 52.5(5) . .
P1 O31 O32 51.5(4) . .
O30 O31 O32 88.2(6) . .
P1 O31 Mo4 123.8(5) . 5_757
O30 O31 Mo4 131.3(6) . 5_757
O32 O31 Mo4 72.4(5) . 5_757
P1 O31 Mo6 123.5(5) . .
O30 O31 Mo6 71.1(5) . .
O32 O31 Mo6 139.0(6) . .
Mo4 O31 Mo6 94.8(4) 5_757 .
P1 O31 Mo5 120.1(5) . .
O30 O31 Mo5 132.7(6) . .
O32 O31 Mo5 125.3(6) . .
Mo4 O31 Mo5 93.2(4) 5_757 .
Mo6 O31 Mo5 93.5(3) . .
P1 O32 O30 57.5(5) . 5_757
P1 O32 O29 57.2(5) . .
O30 O32 O29 95.4(7) 5_757 .
P1 O32 O31 56.4(5) . .
O30 O32 O31 93.7(7) 5_757 .
O29 O32 O31 90.5(6) . .
P1 O32 Mo2 126.6(6) . 5_757
O30 O32 Mo2 69.4(5) 5_757 5_757
O29 O32 Mo2 138.7(6) . 5_757
O31 O32 Mo2 127.4(6) . 5_757
P1 O32 Mo3 124.9(6) . 5_757
O30 O32 Mo3 130.0(7) 5_757 5_757
O29 O32 Mo3 67.8(5) . 5_757
O31 O32 Mo3 131.2(6) . 5_757
Mo2 O32 Mo3 92.3(3) 5_757 5_757
O32 P1 O32 180.0(7) 5_757 .
O32 P1 O30 113.7(5) 5_757 5_757
O32 P1 O30 66.3(5) . 5_757
O32 P1 O30 66.3(5) 5_757 .
O32 P1 O30 113.7(5) . .
O30 P1 O30 180.0(8) 5_757 .
O32 P1 O29 69.1(5) 5_757 5_757
O32 P1 O29 110.9(5) . 5_757
O30 P1 O29 71.2(5) 5_757 5_757
O30 P1 O29 108.8(5) . 5_757
O32 P1 O29 110.9(5) 5_757 .
O32 P1 O29 69.1(5) . .
O30 P1 O29 108.8(5) 5_757 .
O30 P1 O29 71.2(5) . .
O29 P1 O29 180.000(5) 5_757 .
O32 P1 O31 108.0(5) 5_757 .
O32 P1 O31 72.0(5) . .
O30 P1 O31 108.9(5) 5_757 .
O30 P1 O31 71.1(5) . .
O29 P1 O31 73.7(5) 5_757 .
O29 P1 O31 106.3(5) . .
O32 P1 O31 72.0(5) 5_757 5_757
O32 P1 O31 108.0(5) . 5_757
O30 P1 O31 71.1(5) 5_757 5_757
O30 P1 O31 108.9(5) . 5_757
O29 P1 O31 106.3(5) 5_757 5_757
O29 P1 O31 73.7(5) . 5_757
O31 P1 O31 180.000(4) . 5_757
O12 Mo1 O22 104.1(4) . .
O12 Mo1 O24 102.9(4) . .
O22 Mo1 O24 96.4(4) . .
O12 Mo1 O21 99.7(4) . .
O22 Mo1 O21 87.5(3) . .
O24 Mo1 O21 155.3(4) . .
O12 Mo1 O17 99.4(4) . .
O22 Mo1 O17 154.9(4) . .
O24 Mo1 O17 86.7(3) . .
O21 Mo1 O17 79.9(3) . .
O12 Mo1 O29 158.2(4) . .
O22 Mo1 O29 95.0(4) . .
O24 Mo1 O29 64.2(4) . .
O21 Mo1 O29 91.2(4) . .
O17 Mo1 O29 63.9(4) . .
O12 Mo1 O30 158.1(4) . .
O22 Mo1 O30 65.3(4) . .
O24 Mo1 O30 97.5(4) . .
O21 Mo1 O30 62.0(3) . .
O17 Mo1 O30 89.6(4) . .
O29 Mo1 O30 42.2(3) . .
O15 Mo2 O25 102.2(4) . .
O15 Mo2 O21 102.8(4) . .
O25 Mo2 O21 96.1(3) . .
O15 Mo2 O19 99.8(4) . .
O25 Mo2 O19 87.0(3) . .
O21 Mo2 O19 156.0(4) . .
O15 Mo2 O20 100.5(4) . .
O25 Mo2 O20 155.8(4) . .
O21 Mo2 O20 87.0(3) . .
O19 Mo2 O20 81.0(3) . .
O15 Mo2 O30 160.8(4) . .
O25 Mo2 O30 94.4(4) . .
O21 Mo2 O30 65.5(4) . .
O19 Mo2 O30 90.5(4) . .
O20 Mo2 O30 65.0(4) . .
O15 Mo2 O32 159.2(4) . 5_757
O25 Mo2 O32 65.6(4) . 5_757
O21 Mo2 O32 95.5(4) . 5_757
O19 Mo2 O32 64.1(3) . 5_757
O20 Mo2 O32 90.3(4) . 5_757
O30 Mo2 O32 39.4(3) . 5_757
O14 Mo3 O26 102.3(4) . .
O14 Mo3 O19 103.0(4) . .
O26 Mo3 O19 95.9(3) . .
O14 Mo3 O27 100.0(4) . .
O26 Mo3 O27 155.8(4) . .
O19 Mo3 O27 88.0(3) . .
O14 Mo3 O24 99.2(4) . 5_757
O26 Mo3 O24 87.0(3) . 5_757
O19 Mo3 O24 156.5(4) . 5_757
O27 Mo3 O24 80.3(3) . 5_757
O14 Mo3 O29 158.2(4) . 5_757
O26 Mo3 O29 66.5(4) . 5_757
O19 Mo3 O29 97.0(4) . 5_757
O27 Mo3 O29 89.3(4) . 5_757
O24 Mo3 O29 62.7(4) 5_757 5_757
O14 Mo3 O32 159.5(4) . 5_757
O26 Mo3 O32 95.6(4) . 5_757
O19 Mo3 O32 64.9(3) . 5_757
O27 Mo3 O32 64.5(4) . 5_757
O24 Mo3 O32 91.6(4) 5_757 5_757
O29 Mo3 O32 41.1(3) 5_757 5_757
O16 Mo4 O18 102.3(5) . .
O16 Mo4 O27 101.3(4) . .
O18 Mo4 O27 95.0(4) . .
O16 Mo4 O28 102.2(4) . 5_757
O18 Mo4 O28 87.9(3) . 5_757
O27 Mo4 O28 155.1(4) . 5_757
O16 Mo4 O25 102.3(4) . .
O18 Mo4 O25 154.6(5) . .
O27 Mo4 O25 86.2(3) . .
O28 Mo4 O25 80.9(4) 5_757 .
O16 Mo4 O31 159.3(4) . 5_757
O18 Mo4 O31 63.6(4) . 5_757
O27 Mo4 O31 95.2(4) . 5_757
O28 Mo4 O31 64.0(4) 5_757 5_757
O25 Mo4 O31 91.1(4) . 5_757
O13 Mo5 O17 102.7(4) . 5_757
O13 Mo5 O28 102.4(4) . .
O17 Mo5 O28 96.5(4) 5_757 .
O13 Mo5 O23 100.6(4) . .
O17 Mo5 O23 155.3(5) 5_757 .
O28 Mo5 O23 86.4(3) . .
O13 Mo5 O26 99.2(4) . .
O17 Mo5 O26 88.0(3) 5_757 .
O28 Mo5 O26 156.3(4) . .
O23 Mo5 O26 80.2(4) . .
O13 Mo5 O31 156.5(3) . .
O17 Mo5 O31 98.1(4) 5_757 .
O28 Mo5 O31 63.9(4) . .
O23 Mo5 O31 61.2(4) . .
O26 Mo5 O31 92.4(4) . .
O13 Mo5 O29 157.8(3) . 5_757
O17 Mo5 O29 65.1(4) 5_757 5_757
O28 Mo5 O29 97.5(4) . 5_757
O23 Mo5 O29 90.1(4) . 5_757
O26 Mo5 O29 63.3(3) . 5_757
O31 Mo5 O29 44.6(3) . 5_757
O11 Mo6 O23 102.9(5) . .
O11 Mo6 O20 104.1(4) . .
O23 Mo6 O20 97.0(4) . .
O11 Mo6 O22 101.8(4) . .
O23 Mo6 O22 153.1(4) . .
O20 Mo6 O22 87.2(3) . .
O11 Mo6 O18 98.7(4) . 5_757
O23 Mo6 O18 86.8(3) . 5_757
O20 Mo6 O18 155.3(5) . 5_757
O22 Mo6 O18 79.1(3) . 5_757
O11 Mo6 O31 155.3(4) . .
O23 Mo6 O31 64.1(4) . .
O20 Mo6 O31 98.5(4) . .
O22 Mo6 O31 89.0(4) . .
O18 Mo6 O31 61.3(4) 5_757 .
O1 C1 N1 125.4(9) . .
O1 C1 N2 126.3(8) . .
N1 C1 N2 108.3(7) . .
O1 C1 K1 40.2(4) . .
N1 C1 K1 113.7(5) . .
N2 C1 K1 119.9(5) . .
O6 C2 N1 110.5(7) . .
O6 C2 N10 110.1(7) . .
N1 C2 N10 115.1(7) . .
O6 C2 C3 116.2(8) . .
N1 C2 C3 102.9(7) . .
N10 C2 C3 101.9(7) . .
O7 C3 N3 110.3(7) . 2_756
O7 C3 N2 110.1(7) . .
N3 C3 N2 115.1(7) 2_756 .
O7 C3 C2 114.9(7) . .
N3 C3 C2 103.0(7) 2_756 .
N2 C3 C2 103.4(7) . .
N2 C4 N3 113.8(7) . .
N2 C4 H4A 108.8 . .
N3 C4 H4A 108.8 . .
N2 C4 H4B 108.8 . .
N3 C4 H4B 108.8 . .
H4A C4 H4B 107.7 . .
O2 C5 N10 125.8(9) . 2_756
O2 C5 N3 124.8(9) . .
N10 C5 N3 109.4(8) 2_756 .
O2 C5 K1 38.8(4) . .
N10 C5 K1 118.0(5) 2_756 .
N3 C5 K1 115.6(6) . .
N4 C6 N10 113.4(7) . 2_756
N4 C6 H6A 108.9 . .
N10 C6 H6A 108.9 2_756 .
N4 C6 H6B 108.9 . .
N10 C6 H6B 108.9 2_756 .
H6A C6 H6B 107.7 . .
N1 C7 N6 114.4(7) 2_756 .
N1 C7 H7A 108.6 2_756 .
N6 C7 H7A 108.6 . .
N1 C7 H7B 108.6 2_756 .
N6 C7 H7B 108.6 . .
H7A C7 H7B 107.6 . .
O3 C8 N5 126.2(8) . .
O3 C8 N4 125.7(8) . .
N5 C8 N4 108.1(7) . .
O8 C9 N4 108.4(7) . .
O8 C9 N6 111.2(7) . .
N4 C9 N6 116.3(7) . .
O8 C9 C10 115.4(7) . .
N4 C9 C10 103.1(6) . .
N6 C9 C10 102.4(7) . .
O9 C10 N7 109.8(7) . .
O9 C10 N5 110.5(7) . .
N7 C10 N5 115.8(7) . .
O9 C10 C9 115.4(7) . .
N7 C10 C9 102.7(7) . .
N5 C10 C9 102.4(7) . .
O5 C11 N6 126.1(9) . .
O5 C11 N7 126.5(9) . .
N6 C11 N7 107.4(8) . .
O5 C11 K1 44.1(5) . 2_756
N6 C11 K1 113.8(6) . 2_756
N7 C11 K1 117.6(5) . 2_756
N5 C12 N8 113.0(6) . .
N5 C12 H12A 109.0 . .
N8 C12 H12A 109.0 . .
N5 C12 H12B 109.0 . .
N8 C12 H12B 109.0 . .
H12A C12 H12B 107.8 . .
N7 C13 N9 114.1(7) . 2_756
N7 C13 H13A 108.7 . .
N9 C13 H13A 108.7 2_756 .
N7 C13 H13B 108.7 . .
N9 C13 H13B 108.7 2_756 .
H13A C13 H13B 107.6 . .
O4 C14 N9 126.0(8) . .
O4 C14 N8 125.6(8) . .
N9 C14 N8 108.4(7) . .
O10 C15 N8 111.5(7) . .
O10 C15 N9 108.2(7) . 2_756
N8 C15 N9 116.1(7) . 2_756
O10 C15 C15 115.0(4) . 2_756
N8 C15 C15 103.0(7) . 2_756
N9 C15 C15 102.8(7) 2_756 2_756
C1 N1 C2 113.0(7) . .
C1 N1 C7 122.4(7) . 2_756
C2 N1 C7 124.1(7) . 2_756
C1 N2 C4 123.4(7) . .
C1 N2 C3 112.4(7) . .
C4 N2 C3 124.1(7) . .
C5 N3 C3 112.4(8) . 2_756
C5 N3 C4 122.9(7) . .
C3 N3 C4 124.1(7) 2_756 .
C8 N4 C9 113.2(7) . .
C8 N4 C6 121.8(7) . .
C9 N4 C6 124.3(7) . .
C8 N5 C12 122.8(7) . .
C8 N5 C10 112.9(7) . .
C12 N5 C10 123.7(7) . .
C11 N6 C9 113.9(7) . .
C11 N6 C7 123.3(7) . .
C9 N6 C7 122.7(7) . .
C11 N7 C10 113.5(7) . .
C11 N7 C13 123.2(8) . .
C10 N7 C13 123.3(7) . .
C14 N8 C15 112.7(7) . .
C14 N8 C12 123.5(7) . .
C15 N8 C12 123.8(7) . .
C14 N9 C15 112.8(7) . 2_756
C14 N9 C13 121.7(7) . 2_756
C15 N9 C13 125.0(7) 2_756 2_756
C5 N10 C2 113.2(7) 2_756 .
C5 N10 C6 124.3(7) 2_756 2_756
C2 N10 C6 122.5(7) . 2_756
C1 O1 K1 122.2(5) . .
C5 O2 K1 124.1(6) . .
C8 O3 K1 122.4(6) . .
C14 O4 K1 120.8(6) . .
C11 O5 K1 117.6(6) . 2_756
C2 O6 H6 109.5 . .
C3 O7 H7 109.5 . .
C9 O8 H8 109.5 . .
C10 O9 H9 109.5 . .
C15 O10 H10 109.5 . .

loop_
_geom_bond_atom_site_label_1
_geom_bond_atom_site_label_2
_geom_bond_distance
_geom_bond_site_symmetry_2
O1W K1 3.239(5) 2_756
O1W K1 3.239(5) .
O2W K1 3.298(18) 4_646
O3W K1 2.272(15) .
K1 O1 2.578(8) .
K1 O2 2.654(8) .
K1 O5 2.660(8) 2_756
K1 O3 2.774(9) .
K1 O4 2.811(8) .
K1 O2W 3.298(18) 4_656
K1 C1 3.381(10) .
K1 C11 3.388(10) 2_756
K1 C5 3.506(10) .
O11 Mo6 1.653(6) .
O12 Mo1 1.665(6) .
O13 Mo5 1.657(6) .
O14 Mo3 1.658(6) .
O15 Mo2 1.652(6) .
O16 Mo4 1.636(6) .
O17 Mo5 1.819(8) 5_757
O17 Mo1 2.002(7) .
O18 Mo4 1.816(8) .
O18 Mo6 1.995(8) 5_757
O19 Mo3 1.840(7) .
O19 Mo2 1.988(7) .
O20 Mo6 1.827(8) .
O20 Mo2 1.990(7) .
O21 Mo2 1.835(7) .
O21 Mo1 1.981(7) .
O22 Mo1 1.805(7) .
O22 Mo6 1.993(7) .
O23 Mo6 1.821(7) .
O23 Mo5 1.986(8) .
O24 Mo1 1.826(7) .
O24 Mo3 1.991(7) 5_757
O25 Mo2 1.811(7) .
O25 Mo4 1.987(7) .
O26 Mo3 1.834(7) .
O26 Mo5 2.006(8) .
O27 Mo4 1.859(7) .
O27 Mo3 1.949(7) .
O28 Mo5 1.844(8) .
O28 Mo4 1.972(7) 5_757
O29 P1 1.561(9) .
O29 O32 1.734(14) .
O29 O30 1.792(14) .
O29 Mo3 2.441(10) 5_757
O29 Mo1 2.459(9) .
O29 Mo5 2.497(10) 5_757
O30 P1 1.516(10) .
O30 O32 1.647(14) 5_757
O30 O31 1.808(14) .
O30 Mo2 2.432(10) .
O30 Mo1 2.517(10) .
O31 P1 1.591(10) .
O31 O32 1.817(14) .
O31 Mo4 2.420(11) 5_757
O31 Mo6 2.437(10) .
O31 Mo5 2.491(10) .
O32 P1 1.496(10) .
O32 O30 1.647(14) 5_757
O32 Mo2 2.459(10) 5_757
O32 Mo3 2.495(10) 5_757
P1 O32 1.496(10) 5_757
P1 O30 1.516(10) 5_757
P1 O29 1.561(10) 5_757
P1 O31 1.591(10) 5_757
Mo2 O32 2.459(10) 5_757
Mo3 O24 1.991(7) 5_757
Mo3 O29 2.441(10) 5_757
Mo3 O32 2.495(10) 5_757
Mo4 O28 1.972(7) 5_757
Mo4 O31 2.420(11) 5_757
Mo5 O17 1.819(8) 5_757
Mo5 O29 2.497(10) 5_757
Mo6 O18 1.995(8) 5_757
C1 O1 1.211(10) .
C1 N1 1.383(11) .
C1 N2 1.388(12) .
C2 O6 1.382(10) .
C2 N1 1.449(11) .
C2 N10 1.451(11) .
C2 C3 1.587(13) .
C3 O7 1.383(10) .
C3 N3 1.445(11) 2_756
C3 N2 1.451(11) .
C4 N2 1.432(12) .
C4 N3 1.469(12) .
C4 H4A 0.9800 .
C4 H4B 0.9800 .
C5 O2 1.243(10) .
C5 N10 1.351(12) 2_756
C5 N3 1.358(12) .
C6 N4 1.457(11) .
C6 N10 1.464(12) 2_756
C6 H6A 0.9800 .
C6 H6B 0.9800 .
C7 N1 1.455(11) 2_756
C7 N6 1.458(11) .
C7 H7A 0.9800 .
C7 H7B 0.9800 .
C8 O3 1.211(10) .
C8 N5 1.370(11) .
C8 N4 1.389(11) .
C9 O8 1.396(10) .
C9 N4 1.425(11) .
C9 N6 1.446(11) .
C9 C10 1.597(13) .
C10 O9 1.395(10) .
C10 N7 1.446(11) .
C10 N5 1.452(10) .
C11 O5 1.202(11) .
C11 N6 1.378(12) .
C11 N7 1.385(11) .
C11 K1 3.388(10) 2_756
C12 N5 1.447(10) .
C12 N8 1.454(11) .
C12 H12A 0.9800 .
C12 H12B 0.9800 .
C13 N7 1.454(11) .
C13 N9 1.464(11) 2_756
C13 H13A 0.9800 .
C13 H13B 0.9800 .
C14 O4 1.218(10) .
C14 N9 1.368(11) .
C14 N8 1.387(11) .
C15 O10 1.395(10) .
C15 N8 1.435(11) .
C15 N9 1.447(10) 2_756
C15 C15 1.589(17) 2_756
N1 C7 1.455(11) 2_756
N3 C3 1.445(11) 2_756
N9 C15 1.447(10) 2_756
N9 C13 1.464(11) 2_756
N10 C5 1.351(12) 2_756
N10 C6 1.464(12) 2_756
O5 K1 2.660(8) 2_756
O6 H6 0.8300 .
O7 H7 0.8300 .
O8 H8 0.8300 .
O9 H9 0.8300 .
O10 H10 0.8300 .

loop_
_platon_squeeze_void_nr
_platon_squeeze_void_average_x
_platon_squeeze_void_average_y
_platon_squeeze_void_average_z
_platon_squeeze_void_volume
_platon_squeeze_void_count_electrons
_platon_squeeze_void_content
1 0.500 0.000 0.000 212 79 ' '
2 0.500 0.000 0.500 212 79 ' '
3 0.090 0.098 0.191 25 9 ' '
4 0.910 0.098 0.309 25 9 ' '
5 0.000 0.500 0.500 212 79 ' '
6 1.000 0.500 1.000 212 79 ' '
7 0.590 0.402 0.691 24 9 ' '
8 0.410 0.402 0.809 25 9 ' '
9 0.590 0.598 0.191 25 9 ' '
10 0.410 0.598 0.309 25 9 ' '
11 0.090 0.902 0.691 24 9 ' '
12 0.910 0.902 0.809 25 9 ' '
